data_4070167
loop_
_publ_author_name
'Castro-Rodrigo, Ruth'
'Esteruelas, Miguel A.'
'Fuertes, Sara'
'L\'opez, Ana M.'
'Mozo, Silvia'
'O\~nate, Enrique'

_publ_section_title
;
 Olefin&#x2212;Alkylidene Equilibrium of 2-Vinylpyridine in Osmium- and
 Ruthenium-Hydrido-Tris(pyrazolyl)borate and Osmium-Cyclopentadienyl
 Complexes
;
_journal_issue 20
_journal_name_full Organometallics
_journal_page_first 5941
_journal_paper_doi 10.1021/om900635p
_journal_volume 28
_journal_year 2009
_chemical_formula_sum 'C25 H37 B N7 Os P'
_chemical_formula_weight 667.60
_chemical_name_systematic
; 
 ? 
;
_space_group_IT_number 14
_symmetry_cell_setting monoclinic
_symmetry_space_group_name_Hall '-P 2ybc'
_symmetry_space_group_name_H-M 'P 1 21/c 1'
_atom_sites_solution_hydrogens geom
_atom_sites_solution_primary heavy
_atom_sites_solution_secondary difmap
_audit_creation_method SHELXL-97
_cell_angle_alpha 90.00
_cell_angle_beta 91.060(3)
_cell_angle_gamma 90.00
_cell_formula_units_Z 4
_cell_length_a 17.238(3)
_cell_length_b 8.1641(12)
_cell_length_c 18.767(3)
_cell_measurement_reflns_used 3679
_cell_measurement_temperature 100(2)
_cell_measurement_theta_max 25
_cell_measurement_theta_min 2
_cell_volume 2640.7(7)
_computing_cell_refinement 'SAINT+ v. 6.02 (Bruker AXS, 1999)'
_computing_data_collection 'SMART v. 5.625 (Bruker AXS, 2000)'
_computing_data_reduction 'SAINT+ v. 6.02 (Bruker AXS, 1999)'
_computing_molecular_graphics 'XP, SHELXTL v. 6.1 (Bruker, 2000)'
_computing_publication_material 'XCIF, SHELXTL v. 6.1 (Bruker, 2000)'
_computing_structure_refinement 'SHELXL-97 (Sheldrick, 1997)'
_computing_structure_solution 'SHELXS-97 (Sheldrick, 1990)'
_diffrn_ambient_temperature 100(2)
_diffrn_detector_area_resol_mean 8.26
_diffrn_measured_fraction_theta_full 0.996
_diffrn_measured_fraction_theta_max 0.933
_diffrn_measurement_device_type 'Bruker SMART APEX CCD system'
_diffrn_measurement_method '\w rotations with narrow frames'
_diffrn_radiation_monochromator graphite
_diffrn_radiation_source 'normal-focus sealed tube'
_diffrn_radiation_type MoK\a
_diffrn_radiation_wavelength 0.71073
_diffrn_reflns_av_R_equivalents 0.0652
_diffrn_reflns_av_sigmaI/netI 0.0683
_diffrn_reflns_limit_h_max 23
_diffrn_reflns_limit_h_min -22
_diffrn_reflns_limit_k_max 10
_diffrn_reflns_limit_k_min -10
_diffrn_reflns_limit_l_max 25
_diffrn_reflns_limit_l_min -25
_diffrn_reflns_number 22580
_diffrn_reflns_theta_full 27.50
_diffrn_reflns_theta_max 28.74
_diffrn_reflns_theta_min 1.18
_diffrn_standards_decay_% 'no decay'
_exptl_absorpt_coefficient_mu 4.918
_exptl_absorpt_correction_T_max 0.694
_exptl_absorpt_correction_T_min 0.532
_exptl_absorpt_correction_type multi-scan
_exptl_absorpt_process_details
;
 Absorption correction performed with SADABS program. This is based on the
method of Blessing: Blessing, R. H., Acta Crystallogr., Sect. A 1995, 51, 33.
;
_exptl_crystal_colour black
_exptl_crystal_density_diffrn 1.679
_exptl_crystal_density_method 'not measured'
_exptl_crystal_description 'irregular block'
_exptl_crystal_F_000 1328
_exptl_crystal_size_max 0.12
_exptl_crystal_size_mid 0.08
_exptl_crystal_size_min 0.08
_refine_diff_density_max 1.657
_refine_diff_density_min -2.843
_refine_diff_density_rms 0.162
_refine_ls_extinction_method none
_refine_ls_goodness_of_fit_ref 1.075
_refine_ls_hydrogen_treatment mixed
_refine_ls_matrix_type full
_refine_ls_number_parameters 325
_refine_ls_number_reflns 6377
_refine_ls_number_restraints 0
_refine_ls_restrained_S_all 1.075
_refine_ls_R_factor_all 0.0684
_refine_ls_R_factor_gt 0.0458
_refine_ls_shift/su_max 0.007
_refine_ls_shift/su_mean 0.001
_refine_ls_structure_factor_coef Fsqd
_refine_ls_weighting_details 'calc w=1/[\s^2^(Fo^2^)+(0.0154P)^2^+9.3038P] where P=(Fo^2^+2Fc^2^)/3'
_refine_ls_weighting_scheme calc
_refine_ls_wR_factor_gt 0.0747
_refine_ls_wR_factor_ref 0.0822
_reflns_number_gt 4980
_reflns_number_total 6377
_reflns_threshold_expression >2sigma(I)
_cod_data_source_file om900635p_si_001.cif
_cod_data_source_block mae406as
_cod_original_cell_volume 2640.6(7)
_cod_original_sg_symbol_H-M P21/c
_cod_database_code 4070167

loop_
_symmetry_equiv_pos_as_xyz
'x, y, z'
'-x, y+1/2, -z+1/2'
'-x, -y, -z'
'x, -y-1/2, z-1/2'

loop_
_atom_site_label
_atom_site_type_symbol
_atom_site_fract_x
_atom_site_fract_y
_atom_site_fract_z
_atom_site_U_iso_or_equiv
_atom_site_adp_type
_atom_site_occupancy
_atom_site_symmetry_multiplicity
_atom_site_calc_flag
_atom_site_refinement_flags
Os Os 0.268824(13) 0.53091(3) 0.405889(13) 0.01894(7) Uani 1 1 d .
P P 0.15164(9) 0.41645(18) 0.36443(8) 0.0198(3) Uani 1 1 d .
N1 N 0.3375(3) 0.4867(6) 0.3185(3) 0.0269(12) Uani 1 1 d .
N2 N 0.3713(3) 0.6180(6) 0.4573(3) 0.0237(11) Uani 1 1 d .
N3 N 0.3832(3) 0.5914(6) 0.5283(3) 0.0243(11) Uani 1 1 d .
N4 N 0.2982(3) 0.3120(6) 0.4676(3) 0.0235(11) Uani 1 1 d .
N5 N 0.3084(3) 0.3320(6) 0.5406(3) 0.0260(12) Uani 1 1 d .
N6 N 0.2162(3) 0.6333(5) 0.4939(3) 0.0205(11) Uani 1 1 d .
N7 N 0.2452(3) 0.6058(6) 0.5611(3) 0.0245(11) Uani 1 1 d .
B B 0.3191(4) 0.5038(8) 0.5709(4) 0.0256(16) Uani 1 1 d .
H1B H 0.330(3) 0.492(7) 0.624(3) 0.031 Uiso 1 1 d .
C1 C 0.2601(3) 0.7416(7) 0.3520(3) 0.0238(13) Uani 1 1 d .
H1 H 0.2282 0.8279 0.3686 0.029 Uiso 1 1 calc R
C2 C 0.3002(4) 0.7582(8) 0.2918(3) 0.0287(15) Uani 1 1 d .
H2 H 0.2995 0.8564 0.2646 0.034 Uiso 1 1 calc R
C3 C 0.3439(4) 0.6184(8) 0.2716(3) 0.0267(14) Uani 1 1 d .
C4 C 0.3921(4) 0.6083(9) 0.2127(4) 0.0357(16) Uani 1 1 d .
H4 H 0.3931 0.6963 0.1796 0.043 Uiso 1 1 calc R
C5 C 0.4380(4) 0.4733(10) 0.2018(4) 0.0404(17) Uani 1 1 d .
H5 H 0.4714 0.4675 0.1622 0.049 Uiso 1 1 calc R
C6 C 0.4339(4) 0.3454(9) 0.2506(4) 0.0374(17) Uani 1 1 d .
H6 H 0.4652 0.2506 0.2451 0.045 Uiso 1 1 calc R
C7 C 0.3835(4) 0.3578(8) 0.3076(3) 0.0302(15) Uani 1 1 d .
H7 H 0.3818 0.2696 0.3406 0.036 Uiso 1 1 calc R
C8 C 0.4321(3) 0.7018(8) 0.4352(3) 0.0281(14) Uani 1 1 d .
H8 H 0.4390 0.7375 0.3875 0.034 Uiso 1 1 calc R
C9 C 0.4844(4) 0.7304(8) 0.4914(4) 0.0316(16) Uani 1 1 d .
H9 H 0.5325 0.7871 0.4899 0.038 Uiso 1 1 calc R
C10 C 0.4514(3) 0.6592(8) 0.5485(4) 0.0293(15) Uani 1 1 d .
H10 H 0.4729 0.6573 0.5955 0.035 Uiso 1 1 calc R
C11 C 0.3045(3) 0.1504(7) 0.4572(4) 0.0271(14) Uani 1 1 d .
H11 H 0.2997 0.0991 0.4119 0.033 Uiso 1 1 calc R
C12 C 0.3190(3) 0.0661(8) 0.5208(4) 0.0314(15) Uani 1 1 d .
H12 H 0.3265 -0.0483 0.5272 0.038 Uiso 1 1 calc R
C13 C 0.3199(4) 0.1846(8) 0.5713(4) 0.0313(15) Uani 1 1 d .
H13 H 0.3276 0.1665 0.6209 0.038 Uiso 1 1 calc R
C14 C 0.1627(3) 0.7528(7) 0.5001(3) 0.0260(14) Uani 1 1 d .
H14 H 0.1330 0.7971 0.4615 0.031 Uiso 1 1 calc R
C15 C 0.1572(4) 0.8014(8) 0.5699(4) 0.0295(15) Uani 1 1 d .
H15 H 0.1238 0.8828 0.5886 0.035 Uiso 1 1 calc R
C16 C 0.2099(3) 0.7073(8) 0.6067(3) 0.0280(14) Uani 1 1 d .
H16 H 0.2201 0.7128 0.6566 0.034 Uiso 1 1 calc R
C17 C 0.1472(3) 0.3129(7) 0.2762(3) 0.0231(13) Uani 1 1 d .
H17 H 0.0934 0.2691 0.2698 0.028 Uiso 1 1 calc R
C18 C 0.1618(4) 0.4265(8) 0.2138(3) 0.0360(16) Uani 1 1 d .
H18A H 0.2086 0.4916 0.2236 0.054 Uiso 1 1 calc R
H18B H 0.1173 0.4998 0.2070 0.054 Uiso 1 1 calc R
H18C H 0.1690 0.3615 0.1706 0.054 Uiso 1 1 calc R
C19 C 0.2027(4) 0.1655(7) 0.2732(4) 0.0330(16) Uani 1 1 d .
H19A H 0.1937 0.1057 0.2286 0.050 Uiso 1 1 calc R
H19B H 0.1931 0.0927 0.3136 0.050 Uiso 1 1 calc R
H19C H 0.2565 0.2043 0.2756 0.050 Uiso 1 1 calc R
C20 C 0.0648(3) 0.5557(7) 0.3619(3) 0.0259(14) Uani 1 1 d .
H20 H 0.0597 0.5965 0.4118 0.031 Uiso 1 1 calc R
C21 C 0.0741(4) 0.7085(7) 0.3167(4) 0.0376(18) Uani 1 1 d .
H21A H 0.0643 0.6813 0.2664 0.056 Uiso 1 1 calc R
H21B H 0.1270 0.7507 0.3226 0.056 Uiso 1 1 calc R
H21C H 0.0370 0.7920 0.3318 0.056 Uiso 1 1 calc R
C22 C -0.0134(4) 0.4810(8) 0.3428(4) 0.0388(17) Uani 1 1 d .
H22A H -0.0532 0.5667 0.3424 0.058 Uiso 1 1 calc R
H22B H -0.0264 0.3976 0.3782 0.058 Uiso 1 1 calc R
H22C H -0.0111 0.4303 0.2956 0.058 Uiso 1 1 calc R
C23 C 0.1182(4) 0.2467(7) 0.4252(3) 0.0271(14) Uani 1 1 d .
H23 H 0.1660 0.1810 0.4360 0.033 Uiso 1 1 calc R
C24 C 0.0589(4) 0.1222(8) 0.3965(4) 0.0318(15) Uani 1 1 d .
H24A H 0.0498 0.0383 0.4327 0.048 Uiso 1 1 calc R
H24B H 0.0788 0.0704 0.3534 0.048 Uiso 1 1 calc R
H24C H 0.0100 0.1783 0.3849 0.048 Uiso 1 1 calc R
C25 C 0.0927(4) 0.3124(8) 0.4976(4) 0.0381(17) Uani 1 1 d .
H25A H 0.0415 0.3638 0.4923 0.057 Uiso 1 1 calc R
H25B H 0.1303 0.3937 0.5150 0.057 Uiso 1 1 calc R
H25C H 0.0898 0.2218 0.5317 0.057 Uiso 1 1 calc R

loop_
_atom_site_aniso_label
_atom_site_aniso_U_11
_atom_site_aniso_U_22
_atom_site_aniso_U_33
_atom_site_aniso_U_23
_atom_site_aniso_U_13
_atom_site_aniso_U_12
Os 0.01842(11) 0.01644(11) 0.02190(12) 0.00054(11) -0.00152(8) -0.00122(11)
P 0.0206(8) 0.0146(7) 0.0239(8) -0.0001(6) -0.0036(6) -0.0004(6)
N1 0.026(3) 0.028(3) 0.026(3) -0.002(2) -0.003(2) 0.001(2)
N2 0.017(3) 0.029(3) 0.024(3) 0.000(2) -0.002(2) -0.005(2)
N3 0.019(3) 0.024(3) 0.029(3) -0.003(2) -0.001(2) 0.000(2)
N4 0.018(3) 0.024(3) 0.028(3) -0.003(2) -0.006(2) 0.003(2)
N5 0.021(3) 0.025(3) 0.032(3) 0.003(2) -0.004(2) 0.000(2)
N6 0.024(3) 0.015(2) 0.022(3) 0.001(2) -0.001(2) -0.004(2)
N7 0.021(3) 0.029(3) 0.024(3) -0.001(2) 0.002(2) -0.002(2)
B 0.027(4) 0.027(5) 0.023(4) 0.001(3) 0.001(3) -0.005(3)
C1 0.021(3) 0.020(3) 0.030(3) -0.001(3) -0.005(3) -0.001(2)
C2 0.029(4) 0.030(4) 0.027(4) 0.008(3) -0.002(3) 0.000(3)
C3 0.027(3) 0.030(4) 0.022(3) 0.005(3) -0.005(3) -0.007(3)
C4 0.031(4) 0.046(4) 0.030(4) 0.005(3) -0.001(3) -0.006(3)
C5 0.029(3) 0.061(5) 0.031(4) -0.010(4) 0.005(3) -0.002(4)
C6 0.027(4) 0.044(4) 0.041(4) -0.011(3) -0.002(3) 0.008(3)
C7 0.025(3) 0.033(4) 0.032(4) -0.004(3) -0.004(3) -0.003(3)
C8 0.024(3) 0.031(4) 0.029(4) -0.001(3) 0.003(3) -0.005(3)
C9 0.019(4) 0.029(4) 0.047(4) -0.009(3) 0.005(3) -0.005(3)
C10 0.023(3) 0.033(4) 0.031(4) -0.012(3) -0.004(3) 0.002(3)
C11 0.019(3) 0.025(3) 0.038(4) 0.005(3) -0.003(3) 0.001(3)
C12 0.025(3) 0.028(4) 0.041(4) 0.014(3) 0.002(3) -0.002(3)
C13 0.023(3) 0.034(4) 0.038(4) 0.010(3) 0.000(3) 0.001(3)
C14 0.020(3) 0.023(3) 0.035(4) -0.006(3) -0.003(3) 0.000(3)
C15 0.023(3) 0.027(3) 0.038(4) -0.010(3) 0.000(3) -0.001(3)
C16 0.026(3) 0.031(4) 0.027(4) -0.005(3) 0.002(3) -0.006(3)
C17 0.023(3) 0.020(3) 0.027(3) -0.001(2) -0.002(3) 0.002(2)
C18 0.049(4) 0.035(4) 0.024(4) -0.003(3) -0.002(3) 0.000(3)
C19 0.037(4) 0.025(3) 0.037(4) -0.009(3) -0.002(3) 0.005(3)
C20 0.028(3) 0.014(3) 0.035(4) -0.007(3) -0.008(3) 0.003(2)
C21 0.034(4) 0.019(3) 0.059(5) 0.007(3) -0.008(4) 0.005(3)
C22 0.028(3) 0.026(3) 0.062(5) -0.004(3) -0.014(3) 0.007(3)
C23 0.025(3) 0.022(3) 0.034(4) 0.004(3) -0.003(3) -0.001(3)
C24 0.028(4) 0.027(4) 0.041(4) 0.004(3) 0.001(3) -0.004(3)
C25 0.041(4) 0.037(4) 0.037(4) 0.003(3) 0.009(3) -0.011(3)

loop_
_atom_type_symbol
_atom_type_description
_atom_type_scat_dispersion_real
_atom_type_scat_dispersion_imag
_atom_type_scat_source
C C 0.0033 0.0016 'International Tables Vol C Tables 4.2.6.8 and 6.1.1.4'
H H 0.0000 0.0000 'International Tables Vol C Tables 4.2.6.8 and 6.1.1.4'
B B 0.0013 0.0007 'International Tables Vol C Tables 4.2.6.8 and 6.1.1.4'
N N 0.0061 0.0033 'International Tables Vol C Tables 4.2.6.8 and 6.1.1.4'
P P 0.1023 0.0942 'International Tables Vol C Tables 4.2.6.8 and 6.1.1.4'
Os Os -1.2165 7.6030 'International Tables Vol C Tables 4.2.6.8 and 6.1.1.4'

loop_
_geom_angle_atom_site_label_1
_geom_angle_atom_site_label_2
_geom_angle_atom_site_label_3
_geom_angle
C1 Os N1 77.8(2)
C1 Os N6 91.5(2)
N1 Os N6 164.76(18)
C1 Os N2 89.8(2)
N1 Os N2 86.30(19)
N6 Os N2 82.82(18)
C1 Os N4 170.6(2)
N1 Os N4 98.47(19)
N6 Os N4 90.45(18)
N2 Os N4 81.38(18)
C1 Os P 96.79(16)
N1 Os P 99.74(14)
N6 Os P 92.19(13)
N2 Os P 171.86(14)
N4 Os P 92.27(13)
C17 P C20 103.5(3)
C17 P C23 101.3(3)
C20 P C23 102.0(3)
C17 P Os 119.8(2)
C20 P Os 116.62(18)
C23 P Os 111.2(2)
C7 N1 C3 117.1(6)
C7 N1 Os 127.5(4)
C3 N1 Os 114.7(4)
C8 N2 N3 106.5(5)
C8 N2 Os 133.4(4)
N3 N2 Os 120.1(4)
C10 N3 N2 109.0(5)
C10 N3 B 132.1(5)
N2 N3 B 118.8(5)
C11 N4 N5 104.5(5)
C11 N4 Os 138.4(4)
N5 N4 Os 116.8(3)
C13 N5 N4 109.4(5)
C13 N5 B 130.3(5)
N4 N5 B 119.3(5)
C14 N6 N7 106.2(5)
C14 N6 Os 132.0(4)
N7 N6 Os 120.7(4)
C16 N7 N6 108.9(5)
C16 N7 B 130.1(5)
N6 N7 B 119.4(5)
N5 B N7 111.2(5)
N5 B N3 108.3(5)
N7 B N3 106.7(5)
N5 B H1B 107(3)
N7 B H1B 108(3)
N3 B H1B 116(3)
C2 C1 Os 118.5(5)
C2 C1 H1 120.7
Os C1 H1 120.7
C1 C2 C3 115.2(6)
C1 C2 H2 122.4
C3 C2 H2 122.4
N1 C3 C4 120.6(6)
N1 C3 C2 113.7(6)
C4 C3 C2 125.7(6)
C5 C4 C3 121.1(6)
C5 C4 H4 119.4
C3 C4 H4 119.4
C4 C5 C6 117.9(6)
C4 C5 H5 121.0
C6 C5 H5 121.0
C5 C6 C7 119.3(6)
C5 C6 H6 120.3
C7 C6 H6 120.3
N1 C7 C6 123.8(6)
N1 C7 H7 118.1
C6 C7 H7 118.1
N2 C8 C9 110.7(6)
N2 C8 H8 124.7
C9 C8 H8 124.7
C10 C9 C8 104.6(6)
C10 C9 H9 127.7
C8 C9 H9 127.7
N3 C10 C9 109.3(6)
N3 C10 H10 125.4
C9 C10 H10 125.4
N4 C11 C12 112.0(6)
N4 C11 H11 124.0
C12 C11 H11 124.0
C13 C12 C11 104.2(6)
C13 C12 H12 127.9
C11 C12 H12 127.9
N5 C13 C12 109.9(6)
N5 C13 H13 125.1
C12 C13 H13 125.1
N6 C14 C15 110.5(6)
N6 C14 H14 124.8
C15 C14 H14 124.8
C16 C15 C14 105.2(6)
C16 C15 H15 127.4
C14 C15 H15 127.4
N7 C16 C15 109.2(6)
N7 C16 H16 125.4
C15 C16 H16 125.4
C18 C17 C19 109.8(5)
C18 C17 P 113.9(4)
C19 C17 P 111.9(4)
C18 C17 H17 107.0
C19 C17 H17 107.0
P C17 H17 107.0
C17 C18 H18A 109.5
C17 C18 H18B 109.5
H18A C18 H18B 109.5
C17 C18 H18C 109.5
H18A C18 H18C 109.5
H18B C18 H18C 109.5
C17 C19 H19A 109.5
C17 C19 H19B 109.5
H19A C19 H19B 109.5
C17 C19 H19C 109.5
H19A C19 H19C 109.5
H19B C19 H19C 109.5
C22 C20 C21 107.6(5)
C22 C20 P 117.8(4)
C21 C20 P 114.7(5)
C22 C20 H20 105.2
C21 C20 H20 105.2
P C20 H20 105.2
C20 C21 H21A 109.5
C20 C21 H21B 109.5
H21A C21 H21B 109.5
C20 C21 H21C 109.5
H21A C21 H21C 109.5
H21B C21 H21C 109.5
C20 C22 H22A 109.5
C20 C22 H22B 109.5
H22A C22 H22B 109.5
C20 C22 H22C 109.5
H22A C22 H22C 109.5
H22B C22 H22C 109.5
C24 C23 C25 110.0(5)
C24 C23 P 118.8(4)
C25 C23 P 111.9(4)
C24 C23 H23 104.9
C25 C23 H23 104.9
P C23 H23 104.9
C23 C24 H24A 109.5
C23 C24 H24B 109.5
H24A C24 H24B 109.5
C23 C24 H24C 109.5
H24A C24 H24C 109.5
H24B C24 H24C 109.5
C23 C25 H25A 109.5
C23 C25 H25B 109.5
H25A C25 H25B 109.5
C23 C25 H25C 109.5
H25A C25 H25C 109.5
H25B C25 H25C 109.5

loop_
_geom_bond_atom_site_label_1
_geom_bond_atom_site_label_2
_geom_bond_distance
Os C1 2.000(6)
Os N1 2.071(5)
Os N6 2.075(5)
Os N2 2.119(5)
Os N4 2.184(5)
Os P 2.3454(15)
P C17 1.859(6)
P C20 1.880(6)
P C23 1.891(6)
N1 C7 1.336(8)
N1 C3 1.395(8)
N2 C8 1.325(7)
N2 N3 1.361(7)
N3 C10 1.348(7)
N3 B 1.551(8)
N4 C11 1.339(7)
N4 N5 1.386(7)
N5 C13 1.348(8)
N5 B 1.523(8)
N6 C14 1.349(7)
N6 N7 1.366(6)
N7 C16 1.346(8)
N7 B 1.529(8)
B H1B 1.02(6)
C1 C2 1.341(8)
C1 H1 0.9500
C2 C3 1.423(9)
C2 H2 0.9500
C3 C4 1.398(8)
C4 C5 1.374(10)
C4 H4 0.9500
C5 C6 1.390(10)
C5 H5 0.9500
C6 C7 1.395(9)
C6 H6 0.9500
C7 H7 0.9500
C8 C9 1.396(9)
C8 H8 0.9500
C9 C10 1.354(9)
C9 H9 0.9500
C10 H10 0.9500
C11 C12 1.396(8)
C11 H11 0.9500
C12 C13 1.353(9)
C12 H12 0.9500
C13 H13 0.9500
C14 C15 1.375(9)
C14 H14 0.9500
C15 C16 1.368(8)
C15 H15 0.9500
C16 H16 0.9500
C17 C18 1.518(8)
C17 C19 1.538(8)
C17 H17 1.0000
C18 H18A 0.9800
C18 H18B 0.9800
C18 H18C 0.9800
C19 H19A 0.9800
C19 H19B 0.9800
C19 H19C 0.9800
C20 C22 1.516(8)
C20 C21 1.519(8)
C20 H20 1.0000
C21 H21A 0.9800
C21 H21B 0.9800
C21 H21C 0.9800
C22 H22A 0.9800
C22 H22B 0.9800
C22 H22C 0.9800
C23 C24 1.533(8)
C23 C25 1.533(9)
C23 H23 1.0000
C24 H24A 0.9800
C24 H24B 0.9800
C24 H24C 0.9800
C25 H25A 0.9800
C25 H25B 0.9800
C25 H25C 0.9800
